data_2003101
loop_
_publ_author_name
'Dalhus, Bj\/orn'
'G\"orbitz, Carl Henrik'

_publ_section_title
;
 Molecular aggregation in crystalline 1:1 complexes of hydrophobic
 <small>D</small>- and <small>L</small>-amino acids. I. The
 <small>L</small>-isoleucine series
;
_journal_issue 3
_journal_name_full 'Acta Crystallographica Section B'
_journal_page_first 424
_journal_page_last 431
_journal_paper_doi 10.1107/S0108768198013494
_journal_volume 55
_journal_year 1999
_chemical_formula_sum 'C12 H26 N2 O4'
_chemical_formula_weight 262.35
_chemical_name_systematic
;
  L-Isoleucine:D-Norleucine
;
_space_group_IT_number 4
_symmetry_cell_setting monoclinic
_symmetry_space_group_name_Hall 'P 2yb'
_symmetry_space_group_name_H-M 'P 1 21 1'
_audit_creation_method SHELXL
_cell_angle_alpha 90.00
_cell_angle_beta 98.38(3)
_cell_angle_gamma 90.00
_cell_formula_units_Z 4
_cell_length_a 10.012(2)
_cell_length_b 4.7227(9)
_cell_length_c 30.335(6)
_cell_measurement_reflns_used 8192
_cell_measurement_temperature 150(2)
_cell_volume 1419.0(5)
_computing_cell_refinement 'SAINT (Siemens, 1995)'
_computing_data_collection 'SMART (Siemens, 1995)'
_computing_data_reduction 'SAINT (Siemens, 1995)'
_computing_structure_refinement 'SHELXTL (Sheldrick, 1994)'
_computing_structure_solution 'SHELXTL (Sheldrick, 1994)'
_diffrn_ambient_temperature 150(2)
_diffrn_measurement_device 'Siemens SMART CCD area-detector diffractometer'
_diffrn_measurement_method \w
_diffrn_radiation_monochromator graphite
_diffrn_radiation_source 'fine-focus sealed tube'
_diffrn_radiation_type MoK\a
_diffrn_radiation_wavelength 0.71073
_diffrn_reflns_av_R_equivalents 0.0250
_diffrn_reflns_av_sigmaI/netI 0.0415
_diffrn_reflns_limit_h_max 13
_diffrn_reflns_limit_h_min -18
_diffrn_reflns_limit_k_max 8
_diffrn_reflns_limit_k_min -8
_diffrn_reflns_limit_l_max 49
_diffrn_reflns_limit_l_min -54
_diffrn_reflns_number 25110
_diffrn_reflns_theta_max 40.41
_diffrn_reflns_theta_min 3.39
_exptl_absorpt_coefficient_mu 0.091
_exptl_absorpt_correction_T_max 0.986
_exptl_absorpt_correction_T_min 0.951
_exptl_absorpt_correction_type multi-scan
_exptl_absorpt_process_details 'Sheldrick (1996)'
_exptl_crystal_colour colourless
_exptl_crystal_density_diffrn 1.228
_exptl_crystal_description plate
_exptl_crystal_F_000 576
_exptl_crystal_size_max 0.55
_exptl_crystal_size_mid 0.30
_exptl_crystal_size_min 0.15
_refine_diff_density_max 0.512
_refine_diff_density_min -0.262
_refine_ls_abs_structure_details 'Flack H D (1983), Acta Cryst. A39, 876-881'
_refine_ls_abs_structure_Flack -0.2(6)
_refine_ls_extinction_method none
_refine_ls_goodness_of_fit_all 1.119
_refine_ls_goodness_of_fit_obs 1.143
_refine_ls_hydrogen_treatment mixed
_refine_ls_matrix_type full
_refine_ls_number_parameters 399
_refine_ls_number_reflns 14651
_refine_ls_number_restraints 1
_refine_ls_restrained_S_all 1.119
_refine_ls_restrained_S_obs 1.143
_refine_ls_R_factor_all 0.0621
_refine_ls_R_factor_obs 0.0482
_refine_ls_shift/esd_max 0.008
_refine_ls_shift/esd_mean 0.001
_refine_ls_structure_factor_coef Fsqd
_refine_ls_weighting_details 'w=1/[\s^2^(Fo^2^)+(0.0427P)^2^+0.2719P] where P=(Fo^2^+2Fc^2^)/3'
_refine_ls_weighting_scheme calc
_refine_ls_wR_factor_all 0.1183
_refine_ls_wR_factor_obs 0.1109
_reflns_number_observed 12393
_reflns_number_total 14651
_reflns_observed_criterion >2sigma(I)
_cod_data_source_file os0011.cif
_cod_data_source_block L4
_cod_depositor_comments
;
The following automatic conversions were performed:

'_refine_ls_weighting_scheme' value 'calc
w=1/[\s^2^(Fo^2^)+(0.0427P)^2^+0.2719P] where P=(Fo^2^+2Fc^2^)/3' was
changed to 'calc'. New tag '_refine_ls_weighting_details' was
created. The value of the new tag was set to
'w=1/[\s^2^(Fo^2^)+(0.0427P)^2^+0.2719P] where P=(Fo^2^+2Fc^2^)/3'.

Automatic conversion script
Id: cif_fix_values 3143 2015-03-26 13:38:13Z robertas 
;
_cod_original_cell_volume 1419.1(5)
_cod_original_sg_symbol_H-M 'P 21'
_cod_database_code 2003101

loop_
_symmetry_equiv_pos_as_xyz
'x, y, z'
'-x, y+1/2, -z'

loop_
_atom_site_aniso_label
_atom_site_aniso_U_11
_atom_site_aniso_U_22
_atom_site_aniso_U_33
_atom_site_aniso_U_12
_atom_site_aniso_U_13
_atom_site_aniso_U_23
O1A 0.0166(3) 0.0156(4) 0.0173(3) 0.0006(3) 0.0054(3) -0.0029(3)
O2A 0.0104(3) 0.0182(4) 0.0290(4) -0.0010(3) 0.0054(3) -0.0001(3)
N1A 0.0110(3) 0.0145(4) 0.0144(3) 0.0013(3) 0.0030(2) 0.0021(3)
C1A 0.0117(4) 0.0119(4) 0.0149(4) 0.0013(3) 0.0047(3) 0.0018(3)
C2A 0.0098(3) 0.0119(4) 0.0146(3) 0.0002(3) 0.0032(3) 0.0006(3)
C3A 0.0137(4) 0.0164(4) 0.0140(3) 0.0008(4) 0.0031(3) 0.0004(4)
C4A 0.0186(4) 0.0600(11) 0.0169(4) -0.0019(6) -0.0003(3) 0.0016(6)
C5A 0.0192(4) 0.0245(5) 0.0199(4) 0.0027(4) 0.0098(3) 0.0010(4)
C6A 0.0250(5) 0.0404(7) 0.0162(4) -0.0048(5) 0.0090(3) -0.0015(5)
O1B 0.0161(3) 0.0147(4) 0.0163(3) 0.0005(3) 0.0046(3) 0.0031(3)
O2B 0.0109(3) 0.0178(4) 0.0294(4) 0.0007(3) 0.0075(3) 0.0011(4)
N1B 0.0099(3) 0.0153(4) 0.0149(3) -0.0011(3) 0.0025(2) -0.0015(3)
C1B 0.0111(4) 0.0115(4) 0.0135(3) -0.0013(3) 0.0042(3) -0.0018(3)
C2B 0.0090(3) 0.0113(4) 0.0140(3) -0.0001(3) 0.0028(3) 0.0009(3)
C3B 0.0135(3) 0.0177(4) 0.0133(3) -0.0016(4) 0.0029(3) -0.0009(4)
C4B 0.0170(4) 0.0717(11) 0.0182(4) -0.0009(6) -0.0001(3) -0.0027(6)
C5B 0.0216(4) 0.0261(5) 0.0157(4) -0.0065(5) 0.0079(3) -0.0027(4)
C6B 0.0224(5) 0.0379(6) 0.0159(4) -0.0006(5) 0.0067(3) -0.0013(5)
O1C 0.0151(3) 0.0138(3) 0.0171(3) 0.0011(3) 0.0043(2) 0.0025(3)
O2C 0.0103(3) 0.0162(4) 0.0276(4) 0.0015(3) 0.0059(2) 0.0019(3)
N1C 0.0103(3) 0.0149(4) 0.0138(3) -0.0014(3) 0.0027(2) -0.0010(3)
C1C 0.0108(3) 0.0122(4) 0.0132(3) -0.0007(3) 0.0034(3) -0.0014(3)
C2C 0.0104(3) 0.0116(4) 0.0136(3) -0.0003(3) 0.0033(3) -0.0002(3)
C3C 0.0153(4) 0.0186(5) 0.0134(3) -0.0030(4) 0.0033(3) -0.0015(4)
C4C 0.0191(4) 0.0237(5) 0.0147(4) -0.0035(4) 0.0057(3) -0.0011(4)
C5C 0.0251(5) 0.0370(6) 0.0144(4) -0.0053(5) 0.0060(3) -0.0031(4)
C6C 0.0280(5) 0.0445(7) 0.0161(4) -0.0034(6) 0.0087(4) 0.0005(5)
O1D 0.0164(3) 0.0137(3) 0.0186(3) -0.0005(3) 0.0046(3) -0.0035(3)
O2D 0.0106(3) 0.0179(4) 0.0253(3) -0.0007(3) 0.0049(2) -0.0024(3)
N1D 0.0108(3) 0.0149(4) 0.0163(3) 0.0016(3) 0.0027(2) 0.0015(3)
C1D 0.0110(3) 0.0130(4) 0.0132(3) 0.0002(3) 0.0040(3) 0.0013(3)
C2D 0.0108(3) 0.0118(4) 0.0144(3) 0.0001(4) 0.0031(3) -0.0004(3)
C3D 0.0138(4) 0.0217(5) 0.0142(3) -0.0012(4) 0.0051(3) -0.0008(4)
C4D 0.0161(4) 0.0328(6) 0.0159(4) -0.0026(4) 0.0035(3) 0.0000(4)
C5D 0.0227(5) 0.0398(7) 0.0154(4) 0.0013(5) 0.0039(3) 0.0017(4)
C6D 0.0265(5) 0.0592(9) 0.0191(4) -0.0020(6) 0.0093(4) -0.0048(6)

loop_
_atom_site_label
_atom_site_fract_x
_atom_site_fract_y
_atom_site_fract_z
_atom_site_U_iso_or_equiv
_atom_site_thermal_displace_type
_atom_site_calc_flag
_atom_site_refinement_flags
_atom_site_occupancy
_atom_site_disorder_group
_atom_site_type_symbol
O1A 0.57731(8) 0.3733(2) 0.03982(3) 0.01622(15) Uani d . 1 . O
O2A 0.73624(7) 0.6764(2) 0.07098(3) 0.0190(2) Uani d . 1 . O
N1A 0.37984(8) 0.7489(2) 0.04661(3) 0.01321(15) Uani d . 1 . N
H1A 0.3439(18) 0.591(5) 0.0473(6) 0.024(5) Uiso d . 1 . H
H2A 0.3208(16) 0.886(4) 0.0510(5) 0.017(4) Uiso d . 1 . H
H3A 0.3986(16) 0.787(4) 0.0176(6) 0.024(4) Uiso d . 1 . H
C1A 0.61585(10) 0.5921(2) 0.06153(3) 0.0126(2) Uani d . 1 . C
C2A 0.50558(9) 0.7649(3) 0.07982(3) 0.0120(2) Uani d . 1 . C
H4A 0.5331(5) 0.953(4) 0.08317(7) 0.014 Uiso calc R 1 . H
C3A 0.48050(10) 0.6476(3) 0.12537(3) 0.0146(2) Uani d . 1 . C
H5A 0.4680(2) 0.442(4) 0.12249(6) 0.018 Uiso calc R 1 . H
C4A 0.60488(12) 0.7028(4) 0.16009(4) 0.0321(4) Uani d . 1 . C
H6A 0.6145(8) 0.902(3) 0.1653(3) 0.048 Uiso calc R 1 . H
H7A 0.6835(10) 0.632(3) 0.1493(2) 0.048 Uiso calc R 1 . H
H8A 0.5942(6) 0.609(3) 0.1873(4) 0.048 Uiso calc R 1 . H
C5A 0.35324(11) 0.7742(3) 0.14042(4) 0.0205(2) Uani d . 1 . C
H9A 0.3627(2) 0.979(3) 0.14180(4) 0.025 Uiso calc R 1 . H
H10A 0.2763(9) 0.7308(6) 0.1181(3) 0.025 Uiso calc R 1 . H
C6A 0.32446(12) 0.6672(3) 0.18558(4) 0.0266(2) Uani d . 1 . C
H11A 0.3267(12) 0.469(2) 0.18591(14) 0.040 Uiso calc R 1 . H
H12A 0.2391(11) 0.729(2) 0.1904(2) 0.040 Uiso calc R 1 . H
H13A 0.3899(10) 0.737(2) 0.2081(3) 0.040 Uiso calc R 1 . H
O1B -0.06680(8) 0.3525(2) 0.46575(3) 0.01550(15) Uani d . 1 . O
O2B -0.23338(7) 0.6571(2) 0.44202(3) 0.0189(2) Uani d . 1 . O
N1B 0.12231(8) 0.7276(2) 0.44920(3) 0.0133(2) Uani d . 1 . N
H1B 0.1562(19) 0.567(5) 0.4464(6) 0.027(5) Uiso d . 1 . H
H2B 0.1737(16) 0.870(4) 0.4416(6) 0.015(4) Uiso d . 1 . H
H3B 0.1147(19) 0.764(5) 0.4817(7) 0.041(5) Uiso d . 1 . H
C1B -0.11286(10) 0.5720(2) 0.44573(3) 0.0118(2) Uani d . 1 . C
C2B -0.01456(9) 0.7441(2) 0.42180(3) 0.0113(2) Uani d . 1 . C
H4B -0.0425(5) 0.932(4) 0.41990(5) 0.014 Uiso calc R 1 . H
C3B -0.01275(10) 0.6275(3) 0.37431(3) 0.0148(2) Uani d . 1 . C
H5B 0.0019(3) 0.423(4) 0.37650(5) 0.018 Uiso calc R 1 . H
C4B -0.14991(12) 0.6797(4) 0.34603(4) 0.0359(4) Uani d . 1 . C
H6B -0.1635(6) 0.880(3) 0.3416(4) 0.054 Uiso calc R 1 . H
H7B -0.2203(9) 0.604(3) 0.3611(3) 0.054 Uiso calc R 1 . H
H8B -0.1523(5) 0.588(3) 0.3175(4) 0.054 Uiso calc R 1 . H
C5B 0.10115(11) 0.7570(3) 0.35235(3) 0.0207(2) Uani d . 1 . C
H9B 0.0884(2) 0.961(3) 0.35056(4) 0.025 Uiso calc R 1 . H
H10B 0.1866(10) 0.7210(5) 0.3712(2) 0.025 Uiso calc R 1 . H
C6B 0.10985(12) 0.6438(3) 0.30581(4) 0.0250(2) Uani d . 1 . C
H11B 0.1158(11) 0.438(2) 0.30679(8) 0.038 Uiso calc R 1 . H
H12B 0.1896(11) 0.721(2) 0.2953(2) 0.038 Uiso calc R 1 . H
H13B 0.0297(10) 0.700(2) 0.2857(2) 0.038 Uiso calc R 1 . H
O1C 0.06759(8) 0.5400(2) 0.03168(3) 0.01510(14) Uani d . 1 . O
O2C 0.23620(7) 0.2430(2) 0.05654(3) 0.01771(15) Uani d . 1 . O
N1C -0.12253(8) 0.1766(2) 0.05200(3) 0.0129(2) Uani d . 1 . N
H1C -0.1598(17) 0.341(4) 0.0561(6) 0.018(4) Uiso d . 1 . H
H2C -0.181(2) 0.041(5) 0.0608(7) 0.032(5) Uiso d . 1 . H
H3C -0.1220(14) 0.149(4) 0.0222(5) 0.015(3) Uiso d . 1 . H
C1C 0.11430(10) 0.3220(2) 0.05172(3) 0.0119(2) Uani d . 1 . C
C2C 0.01808(9) 0.1480(2) 0.07577(3) 0.0117(2) Uani d . 1 . C
H4C 0.0442(5) -0.046(4) 0.07606(3) 0.014 Uiso calc R 1 . H
C3C 0.03029(10) 0.2567(3) 0.12376(3) 0.0156(2) Uani d . 1 . C
H5C 0.1178(11) 0.2265(4) 0.1374(2) 0.019 Uiso calc R 1 . H
H6C 0.0160(2) 0.450(2) 0.12287(3) 0.019 Uiso calc R 1 . H
C4C -0.06530(11) 0.1248(3) 0.15284(3) 0.0188(2) Uani d . 1 . C
H7C -0.1562(11) 0.1779(7) 0.14159(14) 0.023 Uiso calc R 1 . H
H8C -0.05917(13) -0.077(3) 0.15141(4) 0.023 Uiso calc R 1 . H
C5C -0.03172(12) 0.2200(3) 0.20110(3) 0.0252(2) Uani d . 1 . C
H9C -0.02596(15) 0.424(3) 0.20195(4) 0.030 Uiso calc R 1 . H
H10C 0.0555(11) 0.1459(10) 0.2133(2) 0.030 Uiso calc R 1 . H
C6C -0.13517(13) 0.1242(4) 0.23011(4) 0.0290(3) Uani d . 1 . C
H11C -0.1050(7) 0.178(2) 0.2608(3) 0.043 Uiso calc R 1 . H
H12C -0.1450(9) -0.080(2) 0.2282(3) 0.043 Uiso calc R 1 . H
H13C -0.2214(10) 0.213(2) 0.2198(3) 0.043 Uiso calc R 1 . H
O1D 0.42787(8) 0.5241(2) 0.46106(3) 0.01604(15) Uani d . 1 . O
O2D 0.26720(7) 0.2234(2) 0.43081(3) 0.0177(2) Uani d . 1 . O
N1D 0.62596(8) 0.1515(2) 0.45482(3) 0.0139(2) Uani d . 1 . N
H1D 0.6611(16) 0.327(4) 0.4528(5) 0.016(4) Uiso d . 1 . H
H2D 0.687(2) 0.018(5) 0.4478(6) 0.031(5) Uiso d . 1 . H
H3D 0.6124(16) 0.124(5) 0.4847(6) 0.026(4) Uiso d . 1 . H
C1D 0.38825(10) 0.3031(2) 0.44027(3) 0.0122(2) Uani d . 1 . C
C2D 0.49752(9) 0.1216(3) 0.42342(3) 0.0122(2) Uani d . 1 . C
H4D 0.4708(5) -0.067(4) 0.42251(4) 0.015 Uiso calc R 1 . H
C3D 0.52239(10) 0.2135(3) 0.37671(3) 0.0163(2) Uani d . 1 . C
H5D 0.5325(2) 0.413(2) 0.37625(3) 0.020 Uiso calc R 1 . H
H6D 0.6042(10) 0.1315(10) 0.37055(8) 0.020 Uiso calc R 1 . H
C4D 0.40807(11) 0.1269(3) 0.34040(3) 0.0215(2) Uani d . 1 . C
H7D 0.3249(10) 0.1967(9) 0.34805(10) 0.026 Uiso calc R 1 . H
H8D 0.40265(13) -0.075(3) 0.33955(4) 0.026 Uiso calc R 1 . H
C5D 0.42415(12) 0.2348(3) 0.29394(4) 0.0258(2) Uani d . 1 . C
H9D 0.3457(10) 0.1742(8) 0.2729(3) 0.031 Uiso calc R 1 . H
H10D 0.42458(12) 0.442(3) 0.29441(4) 0.031 Uiso calc R 1 . H
C6D 0.55160(13) 0.1324(4) 0.27712(4) 0.0343(3) Uani d . 1 . C
H11D 0.6301(10) 0.216(2) 0.2951(4) 0.052 Uiso calc R 1 . H
H12D 0.5493(6) 0.189(3) 0.2462(4) 0.052 Uiso calc R 1 . H
H13D 0.5569(7) -0.073(3) 0.2793(4) 0.052 Uiso calc R 1 . H

loop_
_atom_type_symbol
_atom_type_description
_atom_type_scat_dispersion_real
_atom_type_scat_dispersion_imag
_atom_type_scat_source
C C 0.0033 0.0016 'International Tables Vol C Tables 4.2.6.8 and 6.1.1.4'
H H 0.0000 0.0000 'International Tables Vol C Tables 4.2.6.8 and 6.1.1.4'
N N 0.0061 0.0033 'International Tables Vol C Tables 4.2.6.8 and 6.1.1.4'
O O 0.0106 0.0060 'International Tables Vol C Tables 4.2.6.8 and 6.1.1.4'

loop_
_geom_angle_atom_site_label_1
_geom_angle_atom_site_label_2
_geom_angle_atom_site_label_3
_geom_angle
C2A N1A H1A 110.8(13)
C2A N1A H2A 111.8(11)
H1A N1A H2A 110.3(15)
C2A N1A H3A 110.9(10)
H1A N1A H3A 109.8(17)
H2A N1A H3A 103.0(15)
O1A C1A O2A 126.08(10)
O1A C1A C2A 116.32(9)
O2A C1A C2A 117.55(9)
N1A C2A C1A 107.94(8)
N1A C2A C3A 110.76(8)
C1A C2A C3A 110.56(9)
N1A C2A H4A 109.18(6)
C1A C2A H4A 109.18(6)
C3A C2A H4A 109.18(6)
C4A C3A C5A 110.86(9)
C4A C3A C2A 109.43(9)
C5A C3A C2A 112.13(9)
C4A C3A H5A 108.09(9)
C5A C3A H5A 108.09(6)
C2A C3A H5A 108.09(6)
C3A C4A H6A 109.47(9)
C3A C4A H7A 109.47(7)
H6A C4A H7A 109.5
C3A C4A H8A 109.47(7)
H6A C4A H8A 109.5
H7A C4A H8A 109.5
C6A C5A C3A 114.27(10)
C6A C5A H9A 108.69(7)
C3A C5A H9A 108.69(6)
C6A C5A H10A 108.69(7)
C3A C5A H10A 108.69(6)
H9A C5A H10A 107.6
C5A C6A H11A 109.47(7)
C5A C6A H12A 109.47(7)
H11A C6A H12A 109.5
C5A C6A H13A 109.47(7)
H11A C6A H13A 109.5
H12A C6A H13A 109.5
C2B N1B H1B 110.0(13)
C2B N1B H2B 109.4(10)
H1B N1B H2B 113.2(15)
C2B N1B H3B 109.8(11)
H1B N1B H3B 109.7(18)
H2B N1B H3B 104.7(16)
O1B C1B O2B 125.86(10)
O1B C1B C2B 116.72(9)
O2B C1B C2B 117.35(9)
N1B C2B C1B 107.91(8)
N1B C2B C3B 111.40(8)
C1B C2B C3B 110.32(9)
N1B C2B H4B 109.06(6)
C1B C2B H4B 109.06(6)
C3B C2B H4B 109.06(6)
C4B C3B C5B 110.90(10)
C4B C3B C2B 109.53(9)
C5B C3B C2B 112.00(9)
C4B C3B H5B 108.10(9)
C5B C3B H5B 108.10(7)
C2B C3B H5B 108.10(6)
C3B C4B H6B 109.47(9)
C3B C4B H7B 109.47(7)
H6B C4B H7B 109.5
C3B C4B H8B 109.47(7)
H6B C4B H8B 109.5
H7B C4B H8B 109.5
C6B C5B C3B 114.22(10)
C6B C5B H9B 108.70(8)
C3B C5B H9B 108.70(7)
C6B C5B H10B 108.70(7)
C3B C5B H10B 108.70(6)
H9B C5B H10B 107.6
C5B C6B H11B 109.47(8)
C5B C6B H12B 109.47(7)
H11B C6B H12B 109.5
C5B C6B H13B 109.47(7)
H11B C6B H13B 109.5
H12B C6B H13B 109.5
C2C N1C H1C 113.8(11)
C2C N1C H2C 112.6(12)
H1C N1C H2C 105.8(16)
C2C N1C H3C 108.9(9)
H1C N1C H3C 109.1(15)
H2C N1C H3C 106.4(16)
O1C C1C O2C 125.82(10)
O1C C1C C2C 117.19(9)
O2C C1C C2C 116.79(9)
N1C C2C C1C 109.67(8)
N1C C2C C3C 111.61(8)
C1C C2C C3C 107.75(9)
N1C C2C H4C 109.26(6)
C1C C2C H4C 109.26(6)
C3C C2C H4C 109.26(6)
C4C C3C C2C 116.28(9)
C4C C3C H5C 108.22(6)
C2C C3C H5C 108.22(6)
C4C C3C H6C 108.22(7)
C2C C3C H6C 108.22(6)
H5C C3C H6C 107.4
C5C C4C C3C 111.50(10)
C5C C4C H7C 109.33(7)
C3C C4C H7C 109.33(6)
C5C C4C H8C 109.33(8)
C3C C4C H8C 109.33(7)
H7C C4C H8C 108.0
C4C C5C C6C 113.26(10)
C4C C5C H9C 108.92(7)
C6C C5C H9C 108.92(8)
C4C C5C H10C 108.92(7)
C6C C5C H10C 108.92(7)
H9C C5C H10C 107.7
C5C C6C H11C 109.47(7)
C5C C6C H12C 109.47(8)
H11C C6C H12C 109.5
C5C C6C H13C 109.47(8)
H11C C6C H13C 109.5
H12C C6C H13C 109.5
C2D N1D H1D 110.6(10)
C2D N1D H2D 108.9(12)
H1D N1D H2D 109.5(16)
C2D N1D H3D 111.6(10)
H1D N1D H3D 107.7(16)
H2D N1D H3D 108.6(16)
O1D C1D O2D 125.87(10)
O1D C1D C2D 116.35(9)
O2D C1D C2D 117.73(9)
N1D C2D C1D 108.92(8)
N1D C2D C3D 108.77(8)
C1D C2D C3D 111.61(9)
N1D C2D H4D 109.17(6)
C1D C2D H4D 109.17(6)
C3D C2D H4D 109.17(7)
C4D C3D C2D 112.64(9)
C4D C3D H5D 109.07(8)
C2D C3D H5D 109.07(7)
C4D C3D H6D 109.07(6)
C2D C3D H6D 109.07(6)
H5D C3D H6D 107.8
C3D C4D C5D 114.06(10)
C3D C4D H7D 108.74(6)
C5D C4D H7D 108.74(7)
C3D C4D H8D 108.74(8)
C5D C4D H8D 108.74(8)
H7D C4D H8D 107.6
C6D C5D C4D 114.16(11)
C6D C5D H9D 108.72(7)
C4D C5D H9D 108.72(7)
C6D C5D H10D 108.72(9)
C4D C5D H10D 108.72(8)
H9D C5D H10D 107.6
C5D C6D H11D 109.47(7)
C5D C6D H12D 109.47(7)
H11D C6D H12D 109.5
C5D C6D H13D 109.47(9)
H11D C6D H13D 109.5
H12D C6D H13D 109.5

loop_
_geom_bond_atom_site_label_1
_geom_bond_atom_site_label_2
_geom_bond_distance
O1A C1A 1.2557(14)
O2A C1A 1.2620(13)
N1A C2A 1.4954(13)
N1A H1A .83(2)
N1A H2A .90(2)
N1A H3A .94(2)
C1A C2A 1.5398(14)
C2A C3A 1.5429(14)
C2A H4A .93(2)
C3A C4A 1.532(2)
C3A C5A 1.5357(14)
C3A H5A .98(2)
C4A H6A .956(12)
C4A H7A .956(12)
C4A H8A .956(12)
C5A C6A 1.526(2)
C5A H9A .970(12)
C5A H10A .970(12)
C6A H11A .935(10)
C6A H12A .935(10)
C6A H13A .935(10)
O1B C1B 1.2549(14)
O2B C1B 1.2613(12)
N1B C2B 1.4977(13)
N1B H1B .84(2)
N1B H2B .90(2)
N1B H3B 1.02(2)
C1B C2B 1.5376(14)
C2B C3B 1.5448(14)
C2B H4B .93(2)
C3B C4B 1.529(2)
C3B C5B 1.5296(15)
C3B H5B .98(2)
C4B H6B .964(13)
C4B H7B .964(13)
C4B H8B .964(12)
C5B C6B 1.524(2)
C5B H9B .973(12)
C5B H10B .973(12)
C6B H11B .972(11)
C6B H12B .972(11)
C6B H13B .972(10)
O1C C1C 1.2511(14)
O2C C1C 1.2642(12)
N1C C2C 1.4915(13)
N1C H1C .88(2)
N1C H2C .93(2)
N1C H3C .915(15)
C1C C2C 1.5297(14)
C2C C3C 1.5315(14)
C2C H4C .95(2)
C3C C4C 1.5256(15)
C3C H5C .924(11)
C3C H6C .924(11)
C4C C5C 1.522(2)
C4C H7C .958(11)
C4C H8C .958(12)
C5C C6C 1.522(2)
C5C H9C .963(12)
C5C H10C .963(12)
C6C H11C .970(11)
C6C H12C .970(11)
C6C H13C .970(11)
O1D C1D 1.2534(14)
O2D C1D 1.2616(12)
N1D C2D 1.4915(14)
N1D H1D .90(2)
N1D H2D .92(2)
N1D H3D .95(2)
C1D C2D 1.5352(14)
C2D C3D 1.5364(14)
C2D H4D .93(2)
C3D C4D 1.524(2)
C3D H5D .949(12)
C3D H6D .949(11)
C4D C5D 1.529(2)
C4D H7D .956(12)
C4D H8D .956(12)
C5D C6D 1.521(2)
C5D H9D .980(12)
C5D H10D .980(12)
C6D H11D .972(12)
C6D H12D .972(12)
C6D H13D .972(12)

loop_
_geom_torsion_atom_site_label_1
_geom_torsion_atom_site_label_2
_geom_torsion_atom_site_label_3
_geom_torsion_atom_site_label_4
_geom_torsion
O1A C1A C2A N1A -35.32(12)
O2A C1A C2A N1A 147.19(9)
O1A C1A C2A C3A 85.98(11)
O2A C1A C2A C3A -91.51(12)
N1A C2A C3A C4A -172.54(11)
C1A C2A C3A C4A 67.85(13)
N1A C2A C3A C5A -49.09(13)
C1A C2A C3A C5A -168.70(9)
C4A C3A C5A C6A -56.81(15)
C2A C3A C5A C6A -179.45(10)
O1B C1B C2B N1B -35.53(12)
O2B C1B C2B N1B 147.28(9)
O1B C1B C2B C3B 86.38(11)
O2B C1B C2B C3B -90.81(12)
N1B C2B C3B C4B -173.53(11)
C1B C2B C3B C4B 66.65(13)
N1B C2B C3B C5B -50.06(13)
C1B C2B C3B C5B -169.88(9)
C4B C3B C5B C6B -58.8(2)
C2B C3B C5B C6B 178.53(10)
O1C C1C C2C N1C 30.36(13)
O2C C1C C2C N1C -154.44(9)
O1C C1C C2C C3C -91.31(11)
O2C C1C C2C C3C 83.88(12)
N1C C2C C3C C4C 55.33(13)
C1C C2C C3C C4C 175.79(10)
C2C C3C C4C C5C 172.52(10)
C3C C4C C5C C6C 172.61(11)
O1D C1D C2D N1D 31.26(12)
O2D C1D C2D N1D -151.10(9)
O1D C1D C2D C3D -88.85(11)
O2D C1D C2D C3D 88.79(12)
N1D C2D C3D C4D 166.58(10)
C1D C2D C3D C4D -73.23(13)
C2D C3D C4D C5D 175.50(11)
C3D C4D C5D C6D 59.9(2)

loop_
_cod_related_entry_id
_cod_related_entry_database
_cod_related_entry_code
1 ChemSpider 30652143
